data_1000346
loop_
_publ_author_name
'Lafontaine, M A'
'Greneche, J M'
'Laligant, Y'
'Ferey, G'

_publ_section_title
;
$-beta-Cu~3~Fe~4~(VO~4~)~6~: Structural study and relationships;
physical properties
;
_journal_coden_ASTM JSSCBI
_journal_name_full 'Journal of Solid State Chemistry'
_journal_page_first 1
_journal_page_last 10
_journal_paper_doi 10.1006/jssc.1994.1001
_journal_volume 108
_journal_year 1994
_chemical_formula_structural 'Cu3 Fe4 (V O4)6'
_chemical_formula_sum 'Cu3 Fe4 O24 V6'
_chemical_name_systematic
;
Tricopper tetrairon(III) hexakis(vanadate) - $-beta
;
_space_group_IT_number 2
_symmetry_cell_setting triclinic
_symmetry_Int_Tables_number 2
_symmetry_space_group_name_Hall '-P 1'
_symmetry_space_group_name_H-M 'P -1'
_cell_angle_alpha 106.08(3)
_cell_angle_beta 103.72(3)
_cell_angle_gamma 102.28(2)
_cell_formula_units_Z 1
_cell_length_a 6.600(3)
_cell_length_b 8.048(4)
_cell_length_c 9.759(5)
_cell_volume 461.9
_refine_ls_R_factor_all 0.041
_cod_database_code 1000346

loop_
_symmetry_equiv_pos_as_xyz
x,y,z
-x,-y,-z

loop_
_atom_site_aniso_label
_atom_site_aniso_U_11
_atom_site_aniso_U_12
_atom_site_aniso_U_13
_atom_site_aniso_U_22
_atom_site_aniso_U_23
_atom_site_aniso_U_33
Cu1 0.0261(14) 0.0075(10) 0.0226(13) 0.0120(12) 0.0110(12) 0.0383(17)
Cu2 0.0121(9) 0.0067(7) 0.0132(9) 0.0207(9) 0.0156(9) 0.0354(12)
Fe1 0.0057(9) 0.0023(7) 0.0019(8) 0.0115(10) 0.0070(9) 0.0124(11)
Fe2 0.0055(9) 0.0019(7) 0.0017(8) 0.011(1) 0.0064(9) 0.0139(11)
V1 0.004(1) 0.0009(8) 0.0012(9) 0.0094(12) 0.0036(10) 0.0090(12)
V2 0.0048(11) 0.0030(9) 0.0015(9) 0.0105(11) 0.005(1) 0.0102(12)
V3 0.0045(9) 0.0014(8) 0.0006(8) 0.0093(11) 0.0043(9) 0.0072(10)
O1 0.0059(42) 0.0019(34) -0.0033(36) 0.0132(45) 0.0047(39) 0.0115(47)
O2 0.0114(49) -0.0028(40) 0.0003(42) 0.0245(55) 0.0039(45) 0.0160(54)
O3 0.0110(49) 0.0043(37) 0.0063(43) 0.0111(49) 0.0035(44) 0.0269(60)
O4 0.0088(48) 0.0069(39) 0.0060(41) 0.0255(54) 0.0036(44) 0.0127(51)
O5 0.0102(49) 0.0120(43) 0.0103(45) 0.0303(57) 0.015(5) 0.0284(61)
O6 0.0101(47) 0.0028(34) 0.0047(43) 0.010(5) 0.0037(37) 0.0220(56)
O7 0.0114(48) 0.0047(40) 0.0152(45) 0.0291(55) 0.0219(49) 0.0306(61)
O8 0.0101(45) 0.0049(36) 0.0017(38) 0.0166(48) 0.006(4) 0.0117(48)
O9 0.0089(48) 0.0066(40) 0.0104(44) 0.0286(56) 0.0146(47) 0.0180(57)
O10 0.0152(50) 0.0079(39) 0.0015(42) 0.0181(50) 0.0015(43) 0.0187(54)
O11 0.0169(54) 0.0029(45) 0.0159(51) 0.0373(63) 0.0172(55) 0.0408(70)
O12 0.0158(51) -0.0027(41) 0.0060(44) 0.0256(55) 0.0103(44) 0.0162(52)

loop_
_atom_site_label
_atom_site_type_symbol
_atom_site_symmetry_multiplicity
_atom_site_Wyckoff_symbol
_atom_site_fract_x
_atom_site_fract_y
_atom_site_fract_z
_atom_site_occupancy
_atom_site_attached_hydrogens
_atom_site_calc_flag
Cu1 Cu2+ 1 g 0. 0.5 0.5 1. 0 d
Cu2 Cu2+ 2 i 0.7226(3) 0.7085(2) 0.2093(2) 1. 0 d
Fe1 Fe3+ 2 i 0.3805(3) 0.9487(3) 0.6078(2) 1. 0 d
Fe2 Fe3+ 2 i 0.0410(3) 0.2035(3) 0.0091(2) 1. 0 d
V1 V5+ 2 i 0.8917(3) 0.8998(3) 0.6644(3) 1. 0 d
V2 V5+ 2 i 0.2208(3) 0.6546(2) 0.2699(3) 1. 0 d
V3 V5+ 2 i 0.5903(3) 0.2681(2) 0.1236(2) 1. 0 d
O1 O2- 2 i 0.0778(13) 0.0591(11) 0.1444(10) 1. 0 d
O2 O2- 2 i 0.5611(14) 0.1363(12) 0.2296(10) 1. 0 d
O3 O2- 2 i 0.1765(14) 0.4381(11) 0.1833(10) 1. 0 d
O4 O2- 2 i 0.9960(14) 0.2843(12) 0.8319(10) 1. 0 d
O5 O2- 2 i 0.2396(14) 0.7842(13) 0.9721(11) 1. 0 d
O6 O2- 2 i 0.8715(14) 0.9775(11) 0.3506(11) 1. 0 d
O7 O2- 2 i 0.5267(14) 0.2340(12) 0.7345(11) 1. 0 d
O8 O2- 2 i 0.3417(14) 0.2373(11) 0.9889(10) 1. 0 d
O9 O2- 2 i 0.3314(14) 0.0362(12) 0.4267(10) 1. 0 d
O10 O2- 2 i 0.2077(14) 0.6913(11) 0.4518(10) 1. 0 d
O11 O2- 2 i 0.6996(15) 0.4854(13) 0.2432(12) 1. 0 d
O12 O2- 2 i 0.1301(14) 0.3131(12) 0.4202(10) 1. 0 d

loop_
_atom_type_symbol
_atom_type_oxidation_number
Cu2+ 2.000
Fe3+ 3.000
V5+ 5.000
O2- -2.000
